data_2233482
loop_
_publ_author_name
'Fun, Hoong-Kun'
'Nilwanna, Boonlerd'
'Chantrapromma, Suchada'
'Razak, Ibrahim Abdul'

_publ_section_title
;
 (<i>E</i>)-1-(2,4-Dinitrophenyl)-2-[1-(4-fluorophenyl)ethylidene]hydrazine
;
_journal_coeditor_code HB6595
_journal_issue 2
_journal_name_full 'Acta Crystallographica Section E'
_journal_page_first o398
_journal_page_last o399
_journal_paper_doi 10.1107/S1600536812000815
_journal_volume 68
_journal_year 2012
_chemical_formula_iupac 'C14 H11 F N4 O4'
_chemical_formula_moiety 'C14 H11 F N4 O4'
_chemical_formula_sum 'C14 H11 F N4 O4'
_chemical_formula_weight 318.27
_chemical_melting_point_gt 507
_chemical_melting_point_lt 508
_chemical_name_systematic
;
(<i>E</i>)-1-(2,4-Dinitrophenyl)-2-[1-(4-fluorophenyl)ethylidene]hydrazine
;
_space_group_IT_number 2
_symmetry_cell_setting triclinic
_symmetry_space_group_name_Hall '-P 1'
_symmetry_space_group_name_H-M 'P -1'
_atom_sites_solution_hydrogens geom
_atom_sites_solution_primary direct
_atom_sites_solution_secondary difmap
_audit_creation_method SHELXL-97
_cell_angle_alpha 100.649(3)
_cell_angle_beta 104.948(3)
_cell_angle_gamma 94.177(3)
_cell_formula_units_Z 4
_cell_length_a 8.8278(3)
_cell_length_b 10.9177(4)
_cell_length_c 15.2698(6)
_cell_measurement_reflns_used 5084
_cell_measurement_temperature 100
_cell_measurement_theta_max 25.50
_cell_measurement_theta_min 1.41
_cell_volume 1386.10(9)
_computing_cell_refinement 'SAINT (Bruker, 2009)'
_computing_data_collection 'APEX2 (Bruker, 2009)'
_computing_data_reduction 'SAINT (Bruker, 2009)'
_computing_molecular_graphics 'SHELXTL (Sheldrick, 2008)'
_computing_publication_material
;
SHELXTL (Sheldrick, 2008) and PLATON (Spek, 2009)
;
_computing_structure_refinement 'SHELXTL (Sheldrick, 2008)'
_computing_structure_solution 'SHELXTL (Sheldrick, 2008)'
_diffrn_ambient_temperature 100
_diffrn_measured_fraction_theta_full 0.984
_diffrn_measured_fraction_theta_max 0.984
_diffrn_measurement_device_type 'Bruker APEX DUO CCD'
_diffrn_measurement_method '\f and \w scans'
_diffrn_radiation_monochromator graphite
_diffrn_radiation_source 'sealed tube'
_diffrn_radiation_type MoK\a
_diffrn_radiation_wavelength 0.71073
_diffrn_reflns_av_R_equivalents 0.0616
_diffrn_reflns_av_sigmaI/netI 0.0659
_diffrn_reflns_limit_h_max 10
_diffrn_reflns_limit_h_min -10
_diffrn_reflns_limit_k_max 13
_diffrn_reflns_limit_k_min -13
_diffrn_reflns_limit_l_max 18
_diffrn_reflns_limit_l_min -18
_diffrn_reflns_number 19163
_diffrn_reflns_theta_full 25.50
_diffrn_reflns_theta_max 25.50
_diffrn_reflns_theta_min 1.41
_diffrn_standards_number 0
_exptl_absorpt_coefficient_mu 0.123
_exptl_absorpt_correction_T_max 0.9956
_exptl_absorpt_correction_T_min 0.9620
_exptl_absorpt_correction_type multi-scan
_exptl_absorpt_process_details '(SADABS; Bruker, 2009)'
_exptl_crystal_colour Orange
_exptl_crystal_density_diffrn 1.525
_exptl_crystal_density_method 'not measured'
_exptl_crystal_description Plate
_exptl_crystal_F_000 656
_exptl_crystal_size_max 0.32
_exptl_crystal_size_mid 0.30
_exptl_crystal_size_min 0.04
_refine_diff_density_max 0.251
_refine_diff_density_min -0.335
_refine_ls_extinction_method none
_refine_ls_goodness_of_fit_ref 1.089
_refine_ls_hydrogen_treatment mixed
_refine_ls_matrix_type full
_refine_ls_number_parameters 425
_refine_ls_number_reflns 5084
_refine_ls_number_restraints 0
_refine_ls_restrained_S_all 1.089
_refine_ls_R_factor_all 0.1068
_refine_ls_R_factor_gt 0.0662
_refine_ls_shift/su_max 0.001
_refine_ls_shift/su_mean 0.001
_refine_ls_structure_factor_coef Fsqd
_refine_ls_weighting_details 'calc w=1/[\s^2^(Fo^2^)+(0.0581P)^2^+0.5322P] where P=(Fo^2^+2Fc^2^)/3'
_refine_ls_weighting_scheme calc
_refine_ls_wR_factor_gt 0.1294
_refine_ls_wR_factor_ref 0.1437
_reflns_number_gt 3438
_reflns_number_total 5084
_reflns_threshold_expression I>2\s(I)
_cod_data_source_file hb6595.cif
_cod_data_source_block I
_cod_database_code 2233482
_cod_database_fobs_code 2233482

loop_
_symmetry_equiv_pos_as_xyz
'x, y, z'
'-x, -y, -z'

loop_
_atom_site_type_symbol
_atom_site_label
_atom_site_fract_x
_atom_site_fract_y
_atom_site_fract_z
_atom_site_U_iso_or_equiv
_atom_site_adp_type
_atom_site_calc_flag
_atom_site_refinement_flags
_atom_site_occupancy
_atom_site_symmetry_multiplicity
F F1A -0.1138(2) 1.38191(18) 0.72609(13) 0.0384(5) Uani d . 1 1
O O1A 0.3270(2) 0.92455(19) 1.22388(13) 0.0232(5) Uani d . 1 1
O O2A 0.4748(3) 0.7798(2) 1.25503(14) 0.0327(6) Uani d . 1 1
O O3A 0.6854(2) 0.54065(19) 1.03711(14) 0.0248(5) Uani d . 1 1
O O4A 0.6408(3) 0.5739(2) 0.89707(14) 0.0302(6) Uani d . 1 1
N N1A 0.2023(3) 1.0454(2) 0.99313(15) 0.0172(6) Uani d . 1 1
N N2A 0.2674(3) 0.9835(2) 1.06150(17) 0.0187(6) Uani d . 1 1
H H1NA 0.265(4) 0.999(3) 1.119(2) 0.046(11) Uiso d . 1 1
N N3A 0.4076(3) 0.8423(2) 1.20111(16) 0.0217(6) Uani d . 1 1
N N4A 0.6260(3) 0.5974(2) 0.97652(17) 0.0203(6) Uani d . 1 1
C C1A 0.3535(3) 0.8886(3) 1.04164(19) 0.0176(7) Uani d . 1 1
C C2A 0.4241(3) 0.8195(3) 1.10755(18) 0.0168(7) Uani d . 1 1
C C3A 0.5136(3) 0.7243(3) 1.08624(19) 0.0184(7) Uani d . 1 1
H H3A 0.5611 0.6795 1.1317 0.022 Uiso calc R 1 1
C C4A 0.5318(3) 0.6963(3) 0.99885(19) 0.0173(7) Uani d . 1 1
C C5A 0.4620(3) 0.7613(3) 0.93140(19) 0.0186(7) Uani d . 1 1
H H5A 0.4753 0.7402 0.8708 0.022 Uiso calc R 1 1
C C6A 0.3753(3) 0.8549(3) 0.95216(19) 0.0199(7) Uani d . 1 1
H H6A 0.3284 0.8984 0.9057 0.024 Uiso calc R 1 1
C C7A 0.1274(3) 1.1388(3) 1.01561(19) 0.0196(7) Uani d . 1 1
C C8A 0.0606(3) 1.2029(3) 0.9396(2) 0.0199(7) Uani d . 1 1
C C9A -0.0301(3) 1.3018(3) 0.9510(2) 0.0233(7) Uani d . 1 1
H H9A -0.0515 1.3280 1.0090 0.028 Uiso calc R 1 1
C C10A -0.0891(4) 1.3619(3) 0.8797(2) 0.0267(8) Uani d . 1 1
H H10A -0.1507 1.4287 0.8879 0.032 Uiso calc R 1 1
C C11A -0.0561(4) 1.3223(3) 0.7965(2) 0.0260(7) Uani d . 1 1
C C12A 0.0323(3) 1.2265(3) 0.7816(2) 0.0256(7) Uani d . 1 1
H H12A 0.0530 1.2017 0.7233 0.031 Uiso calc R 1 1
C C13A 0.0904(4) 1.1669(3) 0.8530(2) 0.0225(7) Uani d . 1 1
H H13A 0.1517 1.1002 0.8435 0.027 Uiso calc R 1 1
C C14A 0.1104(4) 1.1822(3) 1.1112(2) 0.0260(8) Uani d . 1 1
H H14A 0.2150 1.1981 1.1563 0.039 Uiso calc R 1 1
H H14B 0.0443 1.1171 1.1259 0.039 Uiso calc R 1 1
H H14C 0.0608 1.2598 1.1141 0.039 Uiso calc R 1 1
F F1B 0.8852(2) 0.33781(18) 0.22701(13) 0.0398(5) Uani d . 1 1
O O1B 0.4912(3) 0.8092(2) 0.72701(13) 0.0279(5) Uani d . 1 1
O O2B 0.3390(3) 0.9487(2) 0.75796(13) 0.0313(6) Uani d . 1 1
O O3B 0.0791(2) 1.1726(2) 0.53970(14) 0.0298(5) Uani d . 1 1
O O4B 0.0896(3) 1.1249(2) 0.39717(14) 0.0304(6) Uani d . 1 1
N N1B 0.5742(3) 0.6777(2) 0.49060(16) 0.0207(6) Uani d . 1 1
N N2B 0.5224(3) 0.7463(2) 0.56024(18) 0.0213(6) Uani d . 1 1
H H1NB 0.550(4) 0.730(3) 0.613(2) 0.037(10) Uiso d . 1 1
N N3B 0.3997(3) 0.8863(2) 0.70341(16) 0.0234(6) Uani d . 1 1
N N4B 0.1260(3) 1.1111(2) 0.47797(17) 0.0241(6) Uani d . 1 1
C C1B 0.4235(3) 0.8318(3) 0.54087(19) 0.0199(7) Uani d . 1 1
C C2B 0.3639(3) 0.9045(3) 0.60923(18) 0.0194(7) Uani d . 1 1
C C3B 0.2684(3) 0.9967(3) 0.5887(2) 0.0208(7) Uani d . 1 1
H H3B 0.2318 1.0457 0.6354 0.025 Uiso calc R 1 1
C C4B 0.2279(3) 1.0158(3) 0.50028(19) 0.0186(7) Uani d . 1 1
C C5B 0.2787(3) 0.9430(3) 0.42980(19) 0.0206(7) Uani d . 1 1
H H5B 0.2467 0.9561 0.3682 0.025 Uiso calc R 1 1
C C6B 0.3737(3) 0.8539(3) 0.45026(19) 0.0205(7) Uani d . 1 1
H H6B 0.4075 0.8051 0.4023 0.025 Uiso calc R 1 1
C C7B 0.6699(3) 0.5988(3) 0.5147(2) 0.0205(7) Uani d . 1 1
C C8B 0.7261(3) 0.5269(3) 0.4389(2) 0.0223(7) Uani d . 1 1
C C9B 0.8137(4) 0.4275(3) 0.4514(2) 0.0252(7) Uani d . 1 1
H H9B 0.8379 0.4035 0.5096 0.030 Uiso calc R 1 1
C C10B 0.8665(4) 0.3627(3) 0.3798(2) 0.0281(8) Uani d . 1 1
H H10B 0.9259 0.2946 0.3885 0.034 Uiso calc R 1 1
C C11B 0.8308(4) 0.3995(3) 0.2966(2) 0.0279(8) Uani d . 1 1
C C12B 0.7444(4) 0.4969(3) 0.2808(2) 0.0301(8) Uani d . 1 1
H H12B 0.7212 0.5202 0.2223 0.036 Uiso calc R 1 1
C C13B 0.6921(4) 0.5602(3) 0.3525(2) 0.0257(7) Uani d . 1 1
H H13B 0.6319 0.6276 0.3427 0.031 Uiso calc R 1 1
C C14B 0.7249(4) 0.5802(3) 0.6127(2) 0.0298(8) Uani d . 1 1
H H14D 0.7731 0.6609 0.6544 0.045 Uiso calc R 1 1
H H14E 0.8031 0.5207 0.6164 0.045 Uiso calc R 1 1
H H14F 0.6345 0.5470 0.6312 0.045 Uiso calc R 1 1

loop_
_atom_site_aniso_label
_atom_site_aniso_U_11
_atom_site_aniso_U_22
_atom_site_aniso_U_33
_atom_site_aniso_U_12
_atom_site_aniso_U_13
_atom_site_aniso_U_23
F1A 0.0397(12) 0.0405(12) 0.0411(12) 0.0156(10) 0.0087(9) 0.0230(10)
O1A 0.0298(13) 0.0258(13) 0.0175(11) 0.0094(10) 0.0126(10) 0.0029(9)
O2A 0.0506(16) 0.0371(14) 0.0176(11) 0.0195(12) 0.0133(11) 0.0129(11)
O3A 0.0231(12) 0.0232(12) 0.0298(12) 0.0056(10) 0.0068(10) 0.0096(10)
O4A 0.0372(14) 0.0340(14) 0.0250(12) 0.0134(11) 0.0178(11) 0.0037(10)
N1A 0.0149(14) 0.0205(14) 0.0192(13) 0.0068(11) 0.0063(10) 0.0076(11)
N2A 0.0236(15) 0.0207(15) 0.0161(13) 0.0090(12) 0.0095(11) 0.0063(11)
N3A 0.0271(15) 0.0229(15) 0.0169(13) 0.0028(12) 0.0085(12) 0.0054(12)
N4A 0.0187(14) 0.0190(14) 0.0237(14) 0.0021(11) 0.0076(11) 0.0038(12)
C1A 0.0160(16) 0.0187(17) 0.0193(15) -0.0001(13) 0.0071(13) 0.0048(13)
C2A 0.0199(17) 0.0186(16) 0.0120(14) 0.0012(13) 0.0060(12) 0.0015(12)
C3A 0.0144(16) 0.0181(17) 0.0208(16) -0.0017(13) 0.0011(13) 0.0058(13)
C4A 0.0160(16) 0.0166(16) 0.0204(16) 0.0020(13) 0.0078(13) 0.0024(13)
C5A 0.0211(17) 0.0215(17) 0.0157(15) 0.0023(14) 0.0094(13) 0.0042(13)
C6A 0.0204(18) 0.0230(18) 0.0174(15) 0.0016(14) 0.0064(13) 0.0057(13)
C7A 0.0141(16) 0.0236(18) 0.0208(16) -0.0004(14) 0.0061(13) 0.0030(13)
C8A 0.0139(16) 0.0203(17) 0.0236(16) -0.0003(13) 0.0039(13) 0.0025(13)
C9A 0.0217(18) 0.0205(18) 0.0293(17) 0.0019(14) 0.0125(14) 0.0018(14)
C10A 0.0190(18) 0.0195(18) 0.042(2) 0.0068(14) 0.0085(15) 0.0057(15)
C11A 0.0224(18) 0.0265(19) 0.0308(18) 0.0062(15) 0.0027(14) 0.0157(15)
C12A 0.0213(18) 0.033(2) 0.0248(17) 0.0045(15) 0.0081(14) 0.0097(15)
C13A 0.0235(18) 0.0224(18) 0.0249(17) 0.0064(14) 0.0100(14) 0.0072(14)
C14A 0.0309(19) 0.0259(19) 0.0244(17) 0.0087(15) 0.0131(15) 0.0037(14)
F1B 0.0374(12) 0.0395(13) 0.0394(11) 0.0146(10) 0.0131(9) -0.0070(9)
O1B 0.0352(14) 0.0316(14) 0.0193(11) 0.0074(11) 0.0068(10) 0.0108(10)
O2B 0.0405(14) 0.0401(15) 0.0168(11) 0.0054(11) 0.0161(10) 0.0033(10)
O3B 0.0299(13) 0.0322(14) 0.0301(13) 0.0082(11) 0.0157(11) 0.0009(10)
O4B 0.0368(14) 0.0355(14) 0.0229(12) 0.0156(11) 0.0084(10) 0.0115(10)
N1B 0.0231(15) 0.0203(15) 0.0197(13) 0.0030(12) 0.0090(11) 0.0022(11)
N2B 0.0254(16) 0.0256(15) 0.0150(14) 0.0051(12) 0.0070(12) 0.0066(12)
N3B 0.0272(16) 0.0280(16) 0.0153(13) -0.0014(13) 0.0083(12) 0.0039(12)
N4B 0.0222(15) 0.0267(16) 0.0245(15) 0.0020(12) 0.0104(12) 0.0033(12)
C1B 0.0191(17) 0.0210(17) 0.0194(16) -0.0026(14) 0.0048(13) 0.0064(13)
C2B 0.0232(18) 0.0238(18) 0.0118(14) -0.0012(14) 0.0071(13) 0.0037(13)
C3B 0.0188(17) 0.0236(18) 0.0211(16) 0.0006(14) 0.0104(13) 0.0010(13)
C4B 0.0173(17) 0.0217(17) 0.0192(15) 0.0034(13) 0.0081(13) 0.0057(13)
C5B 0.0218(18) 0.0250(18) 0.0154(15) 0.0016(14) 0.0061(13) 0.0042(13)
C6B 0.0256(18) 0.0225(18) 0.0144(15) 0.0010(14) 0.0093(13) 0.0017(13)
C7B 0.0159(17) 0.0215(18) 0.0231(16) -0.0005(14) 0.0016(13) 0.0084(14)
C8B 0.0166(17) 0.0236(18) 0.0257(17) 0.0000(14) 0.0032(13) 0.0080(14)
C9B 0.0223(18) 0.0210(18) 0.0309(18) 0.0027(14) 0.0033(14) 0.0079(14)
C10B 0.0176(18) 0.0217(18) 0.041(2) 0.0056(14) 0.0015(15) 0.0050(15)
C11B 0.0212(18) 0.0248(19) 0.0331(19) 0.0023(15) 0.0072(15) -0.0048(15)
C12B 0.032(2) 0.032(2) 0.0258(17) 0.0075(16) 0.0073(15) 0.0064(15)
C13B 0.0280(19) 0.0222(18) 0.0276(17) 0.0093(15) 0.0063(15) 0.0064(14)
C14B 0.032(2) 0.037(2) 0.0239(17) 0.0096(16) 0.0063(15) 0.0136(15)

loop_
_atom_type_symbol
_atom_type_description
_atom_type_scat_dispersion_real
_atom_type_scat_dispersion_imag
_atom_type_scat_source
C C 0.0033 0.0016 'International Tables Vol C Tables 4.2.6.8 and 6.1.1.4'
H H 0.0000 0.0000 'International Tables Vol C Tables 4.2.6.8 and 6.1.1.4'
N N 0.0061 0.0033 'International Tables Vol C Tables 4.2.6.8 and 6.1.1.4'
O O 0.0106 0.0060 'International Tables Vol C Tables 4.2.6.8 and 6.1.1.4'
F F 0.0171 0.0103 'International Tables Vol C Tables 4.2.6.8 and 6.1.1.4'

loop_
_geom_angle_atom_site_label_1
_geom_angle_atom_site_label_2
_geom_angle_atom_site_label_3
_geom_angle
C7A N1A N2A 117.2(2)
C1A N2A N1A 118.9(2)
C1A N2A H1NA 113(2)
N1A N2A H1NA 128(2)
O2A N3A O1A 122.4(2)
O2A N3A C2A 118.7(2)
O1A N3A C2A 118.8(2)
O3A N4A O4A 123.5(2)
O3A N4A C4A 118.7(2)
O4A N4A C4A 117.8(2)
N2A C1A C2A 122.7(2)
N2A C1A C6A 120.4(3)
C2A C1A C6A 116.9(3)
C3A C2A C1A 121.7(2)
C3A C2A N3A 115.7(2)
C1A C2A N3A 122.5(2)
C4A C3A C2A 118.9(3)
C4A C3A H3A 120.6
C2A C3A H3A 120.6
C3A C4A C5A 121.1(3)
C3A C4A N4A 119.0(3)
C5A C4A N4A 119.9(2)
C6A C5A C4A 120.2(3)
C6A C5A H5A 119.9
C4A C5A H5A 119.9
C5A C6A C1A 121.2(3)
C5A C6A H6A 119.4
C1A C6A H6A 119.4
N1A C7A C8A 115.0(2)
N1A C7A C14A 123.6(3)
C8A C7A C14A 121.4(3)
C9A C8A C13A 117.7(3)
C9A C8A C7A 122.3(3)
C13A C8A C7A 119.9(3)
C10A C9A C8A 121.5(3)
C10A C9A H9A 119.3
C8A C9A H9A 119.3
C11A C10A C9A 118.1(3)
C11A C10A H10A 121.0
C9A C10A H10A 121.0
F1A C11A C12A 118.9(3)
F1A C11A C10A 118.2(3)
C12A C11A C10A 122.9(3)
C11A C12A C13A 118.6(3)
C11A C12A H12A 120.7
C13A C12A H12A 120.7
C12A C13A C8A 121.2(3)
C12A C13A H13A 119.4
C8A C13A H13A 119.4
C7A C14A H14A 109.5
C7A C14A H14B 109.5
H14A C14A H14B 109.5
C7A C14A H14C 109.5
H14A C14A H14C 109.5
H14B C14A H14C 109.5
C7B N1B N2B 116.2(2)
C1B N2B N1B 119.9(2)
C1B N2B H1NB 122(2)
N1B N2B H1NB 118(2)
O2B N3B O1B 122.2(2)
O2B N3B C2B 118.5(2)
O1B N3B C2B 119.3(2)
O3B N4B O4B 123.3(3)
O3B N4B C4B 119.0(2)
O4B N4B C4B 117.7(2)
N2B C1B C6B 120.8(3)
N2B C1B C2B 122.7(3)
C6B C1B C2B 116.5(3)
C3B C2B C1B 121.6(3)
C3B C2B N3B 116.5(2)
C1B C2B N3B 121.9(3)
C4B C3B C2B 118.9(3)
C4B C3B H3B 120.6
C2B C3B H3B 120.6
C3B C4B C5B 121.5(3)
C3B C4B N4B 119.2(3)
C5B C4B N4B 119.3(2)
C6B C5B C4B 119.6(3)
C6B C5B H5B 120.2
C4B C5B H5B 120.2
C5B C6B C1B 121.8(3)
C5B C6B H6B 119.1
C1B C6B H6B 119.1
N1B C7B C8B 115.4(3)
N1B C7B C14B 123.2(3)
C8B C7B C14B 121.4(3)
C9B C8B C13B 118.4(3)
C9B C8B C7B 122.0(3)
C13B C8B C7B 119.6(3)
C8B C9B C10B 121.0(3)
C8B C9B H9B 119.5
C10B C9B H9B 119.5
C11B C10B C9B 118.4(3)
C11B C10B H10B 120.8
C9B C10B H10B 120.8
F1B C11B C10B 118.5(3)
F1B C11B C12B 118.8(3)
C10B C11B C12B 122.7(3)
C11B C12B C13B 118.3(3)
C11B C12B H12B 120.9
C13B C12B H12B 120.9
C12B C13B C8B 121.2(3)
C12B C13B H13B 119.4
C8B C13B H13B 119.4
C7B C14B H14D 109.5
C7B C14B H14E 109.5
H14D C14B H14E 109.5
C7B C14B H14F 109.5
H14D C14B H14F 109.5
H14E C14B H14F 109.5

loop_
_geom_bond_atom_site_label_1
_geom_bond_atom_site_label_2
_geom_bond_distance
F1A C11A 1.365(3)
O1A N3A 1.241(3)
O2A N3A 1.229(3)
O3A N4A 1.235(3)
O4A N4A 1.235(3)
N1A C7A 1.296(3)
N1A N2A 1.373(3)
N2A C1A 1.364(3)
N2A H1NA 0.87(4)
N3A C2A 1.451(3)
N4A C4A 1.454(3)
C1A C2A 1.412(4)
C1A C6A 1.414(4)
C2A C3A 1.392(4)
C3A C4A 1.366(4)
C3A H3A 0.9500
C4A C5A 1.397(4)
C5A C6A 1.360(4)
C5A H5A 0.9500
C6A H6A 0.9500
C7A C8A 1.480(4)
C7A C14A 1.499(4)
C8A C9A 1.402(4)
C8A C13A 1.406(4)
C9A C10A 1.382(4)
C9A H9A 0.9500
C10A C11A 1.376(4)
C10A H10A 0.9500
C11A C12A 1.370(4)
C12A C13A 1.377(4)
C12A H12A 0.9500
C13A H13A 0.9500
C14A H14A 0.9800
C14A H14B 0.9800
C14A H14C 0.9800
F1B C11B 1.363(3)
O1B N3B 1.246(3)
O2B N3B 1.232(3)
O3B N4B 1.233(3)
O4B N4B 1.233(3)
N1B C7B 1.286(4)
N1B N2B 1.381(3)
N2B C1B 1.345(4)
N2B H1NB 0.84(3)
N3B C2B 1.445(3)
N4B C4B 1.455(4)
C1B C6B 1.411(4)
C1B C2B 1.427(4)
C2B C3B 1.388(4)
C3B C4B 1.363(4)
C3B H3B 0.9500
C4B C5B 1.405(4)
C5B C6B 1.358(4)
C5B H5B 0.9500
C6B H6B 0.9500
C7B C8B 1.491(4)
C7B C14B 1.506(4)
C8B C9B 1.391(4)
C8B C13B 1.397(4)
C9B C10B 1.392(4)
C9B H9B 0.9500
C10B C11B 1.370(4)
C10B H10B 0.9500
C11B C12B 1.374(4)
C12B C13B 1.384(4)
C12B H12B 0.9500
C13B H13B 0.9500
C14B H14D 0.9800
C14B H14E 0.9800
C14B H14F 0.9800

loop_
_geom_hbond_atom_site_label_D
_geom_hbond_atom_site_label_H
_geom_hbond_atom_site_label_A
_geom_hbond_site_symmetry_A
_geom_hbond_distance_DH
_geom_hbond_distance_HA
_geom_hbond_distance_DA
_geom_hbond_angle_DHA
_geom_hbond_publ_flag
N2A H1NA O1A . 0.87(3) 1.90(3) 2.609(3) 137(3) y
N2B H1NB O1B . 0.84(3) 2.01(3) 2.603(3) 128(3) y
C5A H5A O1B . 0.95 2.48 3.329(3) 148 y
C5B H5B O1A 1_554 0.95 2.46 3.253(3) 141 y
C6A H6A O2B . 0.95 2.44 3.260(4) 144 y
C6B H6B O2A 1_554 0.95 2.44 3.305(4) 151 y
C10A H10A O4A 1_465 0.95 2.53 3.466(4) 169 y
C10B H10B O4B 1_645 0.95 2.43 3.379(4) 174 y
C13B H13B O2A 1_554 0.95 2.58 3.487(4) 159 y
C14B H14E F1A 1_645 0.98 2.47 3.205(4) 131 y

loop_
_geom_torsion_atom_site_label_1
_geom_torsion_atom_site_label_2
_geom_torsion_atom_site_label_3
_geom_torsion_atom_site_label_4
_geom_torsion
C7A N1A N2A C1A -176.9(3)
N1A N2A C1A C2A -179.7(3)
N1A N2A C1A C6A 0.1(4)
N2A C1A C2A C3A -179.0(3)
C6A C1A C2A C3A 1.2(4)
N2A C1A C2A N3A 1.4(4)
C6A C1A C2A N3A -178.4(3)
O2A N3A C2A C3A 1.6(4)
O1A N3A C2A C3A -178.8(3)
O2A N3A C2A C1A -178.8(3)
O1A N3A C2A C1A 0.8(4)
C1A C2A C3A C4A -0.7(4)
N3A C2A C3A C4A 178.9(3)
C2A C3A C4A C5A -0.2(4)
C2A C3A C4A N4A 179.6(2)
O3A N4A C4A C3A 0.7(4)
O4A N4A C4A C3A -180.0(3)
O3A N4A C4A C5A -179.5(3)
O4A N4A C4A C5A -0.1(4)
C3A C4A C5A C6A 0.5(4)
N4A C4A C5A C6A -179.3(3)
C4A C5A C6A C1A 0.0(4)
N2A C1A C6A C5A 179.4(3)
C2A C1A C6A C5A -0.8(4)
N2A N1A C7A C8A 179.5(2)
N2A N1A C7A C14A 0.6(4)
N1A C7A C8A C9A 176.9(3)
C14A C7A C8A C9A -4.1(4)
N1A C7A C8A C13A -4.5(4)
C14A C7A C8A C13A 174.5(3)
C13A C8A C9A C10A 0.2(4)
C7A C8A C9A C10A 178.8(3)
C8A C9A C10A C11A -0.1(4)
C9A C10A C11A F1A -179.8(3)
C9A C10A C11A C12A -0.1(5)
F1A C11A C12A C13A 179.9(3)
C10A C11A C12A C13A 0.2(5)
C11A C12A C13A C8A -0.1(4)
C9A C8A C13A C12A -0.1(4)
C7A C8A C13A C12A -178.7(3)
C7B N1B N2B C1B 179.3(3)
N1B N2B C1B C6B -1.1(4)
N1B N2B C1B C2B 179.1(3)
N2B C1B C2B C3B 176.6(3)
C6B C1B C2B C3B -3.2(4)
N2B C1B C2B N3B -3.3(4)
C6B C1B C2B N3B 176.9(3)
O2B N3B C2B C3B 3.1(4)
O1B N3B C2B C3B -176.5(3)
O2B N3B C2B C1B -177.0(3)
O1B N3B C2B C1B 3.4(4)
C1B C2B C3B C4B 1.6(4)
N3B C2B C3B C4B -178.5(3)
C2B C3B C4B C5B 1.0(4)
C2B C3B C4B N4B 179.1(3)
O3B N4B C4B C3B 0.2(4)
O4B N4B C4B C3B -179.0(3)
O3B N4B C4B C5B 178.4(3)
O4B N4B C4B C5B -0.8(4)
C3B C4B C5B C6B -1.8(4)
N4B C4B C5B C6B -179.9(3)
C4B C5B C6B C1B 0.0(4)
N2B C1B C6B C5B -177.5(3)
C2B C1B C6B C5B 2.4(4)
N2B N1B C7B C8B -179.2(2)
N2B N1B C7B C14B -0.2(4)
N1B C7B C8B C9B -171.8(3)
C14B C7B C8B C9B 9.2(4)
N1B C7B C8B C13B 8.9(4)
C14B C7B C8B C13B -170.2(3)
C13B C8B C9B C10B 0.1(4)
C7B C8B C9B C10B -179.3(3)
C8B C9B C10B C11B 0.3(5)
C9B C10B C11B F1B 178.7(3)
C9B C10B C11B C12B -0.4(5)
F1B C11B C12B C13B -178.9(3)
C10B C11B C12B C13B 0.2(5)
C11B C12B C13B C8B 0.2(5)
C9B C8B C13B C12B -0.4(5)
C7B C8B C13B C12B 179.0(3)

loop_
_cod_related_entry_id
_cod_related_entry_database
_cod_related_entry_code
1 ChemSpider 7934829
